data_2019918
loop_
_publ_author_name
'Kova\<c, Sabina'
'Karanovi\'c, Ljiljana'
'Dordevi\'c, Tamara'

_publ_section_title
;
 An investigation of polyhedral deformation in two mixed-metal
 diarsenates: SrZnAs~2~O~7~ and BaCuAs~2~O~7~
;
_journal_issue 4
_journal_name_full 'Acta Crystallographica Section C'
_journal_page_first 330
_journal_page_last 337
_journal_paper_doi 10.1107/S2053229615005616
_journal_volume 71
_journal_year 2015
_chemical_formula_iupac 'Ba Cu As2 O7'
_chemical_formula_moiety 'Ba Cu As2 O7'
_chemical_formula_sum 'As2 Ba Cu O7'
_chemical_formula_weight 462.72
_chemical_name_systematic
;
Barium copper diarsenic heptaoxide
;
_space_group_crystal_system monoclinic
_space_group_IT_number 14
_space_group_name_Hall '-P 2yn'
_space_group_name_H-M_alt 'P 1 21/n 1'
_symmetry_space_group_name_Hall '-P 2yn'
_symmetry_space_group_name_H-M 'P 1 21/n 1'
_audit_creation_method SHELXL-2013
_cell_angle_alpha 90
_cell_angle_beta 91.12(3)
_cell_angle_gamma 90
_cell_formula_units_Z 4
_cell_length_a 5.7343(11)
_cell_length_b 8.4722(17)
_cell_length_c 13.071(3)
_cell_measurement_temperature 298(2)
_cell_volume 634.9(2)
_computing_cell_refinement
;
SCALEPACK (Otwinowski & Minor, 1997)
;
_computing_data_collection
;
COLLECT (Nonius, 2002)
;
_computing_data_reduction
;
DENZO-SMN (Otwinowski <i>et al</i>., 2003)
;
_computing_molecular_graphics
;
ATOMS (Dowty, 2000)
;
_computing_publication_material
;
publCIF (Westrip, 2010)
;
_computing_structure_refinement
;
SHELXL2013 (Sheldrick, 2015) and WinGX (Farrugia, 2012)
;
_computing_structure_solution
;
SIR97 (Altomare <i>et al</i>., 1999)
;
_diffrn_ambient_temperature 298(2)
_diffrn_measured_fraction_theta_full 0.999
_diffrn_measured_fraction_theta_max 1.000
_diffrn_measurement_device_type 'Nonius KappaCCD'
_diffrn_measurement_method '\f and \w scans'
_diffrn_radiation_type MoK\a
_diffrn_radiation_wavelength 0.71073
_diffrn_reflns_av_R_equivalents 0.0252
_diffrn_reflns_av_sigmaI/netI 0.0182
_diffrn_reflns_limit_h_max 7
_diffrn_reflns_limit_h_min -7
_diffrn_reflns_limit_k_max 10
_diffrn_reflns_limit_k_min -10
_diffrn_reflns_limit_l_max 16
_diffrn_reflns_limit_l_min -16
_diffrn_reflns_number 4991
_diffrn_reflns_theta_full 26.36
_diffrn_reflns_theta_max 26.36
_diffrn_reflns_theta_min 2.87
_exptl_absorpt_coefficient_mu 19.844
_exptl_absorpt_correction_T_max 1.000
_exptl_absorpt_correction_T_min 0.807
_exptl_absorpt_correction_type multi-scan
_exptl_absorpt_process_details
;
(Otwinowski & Minor, 1997)
;
_exptl_crystal_colour blue-green
_exptl_crystal_density_diffrn 4.841
_exptl_crystal_density_method 'not measured'
_exptl_crystal_description prismatic
_exptl_crystal_F_000 828
_exptl_crystal_size_max 0.06
_exptl_crystal_size_mid 0.03
_exptl_crystal_size_min 0.02
_refine_diff_density_max 2.279
_refine_diff_density_min -0.719
_refine_ls_extinction_coef 0.0029(2)
_refine_ls_extinction_expression Fc^*^=kFc[1+0.001xFc^2^\l^3^/sin(2\q)]^-1/4^
_refine_ls_extinction_method SHELXL
_refine_ls_goodness_of_fit_ref 1.204
_refine_ls_hydrogen_treatment undef
_refine_ls_matrix_type full
_refine_ls_number_parameters 101
_refine_ls_number_reflns 1297
_refine_ls_number_restraints 0
_refine_ls_restrained_S_all 1.204
_refine_ls_R_factor_all 0.0265
_refine_ls_R_factor_gt 0.0247
_refine_ls_shift/su_max 0.001
_refine_ls_shift/su_mean 0.000
_refine_ls_structure_factor_coef Fsqd
_refine_ls_weighting_details 'calc w=1/[\s^2^(Fo^2^)+(0.0211P)^2^+6.3560P] where P=(Fo^2^+2Fc^2^)/3'
_refine_ls_weighting_scheme calc
_refine_ls_wR_factor_gt 0.0588
_refine_ls_wR_factor_ref 0.0594
_reflns_number_gt 1232
_reflns_number_total 1298
_reflns_threshold_expression I>2\s(I)
_cod_data_source_file sk3577sup1.cif
_cod_data_source_block BaCuAs2O7
_cod_database_code 2019918
_cod_database_fobs_code 2019918
_shelx_space_group_comment
;
The symmetry employed for this shelxl refinement is uniquely defined
by the following loop, which should always be used as a source of
symmetry information in preference to the above space-group names.
They are only intended as comments.
;
_shelx_estimated_absorpt_t_min 0.494
_shelx_estimated_absorpt_t_max 0.672
_shelxl_version_number .2013

loop_
_space_group_symop_operation_xyz
'x, y, z'
'-x+1/2, y+1/2, -z+1/2'
'-x, -y, -z'
'x-1/2, -y-1/2, z-1/2'

loop_
_atom_site_type_symbol
_atom_site_label
_atom_site_fract_x
_atom_site_fract_y
_atom_site_fract_z
_atom_site_U_iso_or_equiv
_atom_site_adp_type
_atom_site_calc_flag
_atom_site_occupancy
Ba Ba1 0.21641(6) 0.65177(4) 0.21373(3) 0.01078(13) Uani d 1
As As1 -0.25303(10) 0.46629(7) 0.34475(4) 0.00811(16) Uani d 1
As As2 0.67164(10) 0.68332(7) 0.00787(4) 0.00849(16) Uani d 1
Cu Cu1 0.78989(13) 0.35893(8) 0.11961(6) 0.01007(18) Uani d 1
O O1 0.9278(7) 0.3766(5) 0.2630(3) 0.0115(8) Uani d 1
O O2 0.4698(7) 0.4399(5) 0.3119(4) 0.0170(9) Uani d 1
O O3 0.6632(8) 0.1528(5) 0.1488(3) 0.0138(9) Uani d 1
O O4 -0.2048(8) 0.3849(5) 0.4659(3) 0.0126(9) Uani d 1
O O5 1.2020(8) 0.3402(5) 0.1034(3) 0.0142(9) Uani d 1
O O6 0.8041(7) 0.5920(5) 0.1077(3) 0.0135(9) Uani d 1
O O7 0.6194(7) 0.3516(5) -0.0132(3) 0.0124(9) Uani d 1

loop_
_atom_site_aniso_label
_atom_site_aniso_U_11
_atom_site_aniso_U_22
_atom_site_aniso_U_33
_atom_site_aniso_U_12
_atom_site_aniso_U_13
_atom_site_aniso_U_23
Ba1 0.0117(2) 0.00914(19) 0.0115(2) -0.00027(13) -0.00038(13) 0.00043(13)
As1 0.0103(3) 0.0060(3) 0.0079(3) 0.0003(2) -0.0006(2) -0.0002(2)
As2 0.0104(3) 0.0082(3) 0.0069(3) -0.0001(2) 0.0000(2) 0.0000(2)
Cu1 0.0144(4) 0.0067(4) 0.0090(4) -0.0007(3) -0.0022(3) 0.0006(3)
O1 0.012(2) 0.011(2) 0.011(2) 0.0012(15) 0.0017(16) -0.0003(16)
O2 0.010(2) 0.016(2) 0.024(2) 0.0012(17) -0.0035(18) 0.0004(19)
O3 0.019(2) 0.007(2) 0.016(2) 0.0013(17) 0.0022(18) 0.0016(17)
O4 0.022(2) 0.0067(19) 0.009(2) 0.0017(17) -0.0015(17) 0.0017(16)
O5 0.016(2) 0.014(2) 0.013(2) 0.0026(17) 0.0058(17) 0.0006(17)
O6 0.016(2) 0.009(2) 0.015(2) -0.0005(16) -0.0050(17) -0.0001(17)
O7 0.010(2) 0.015(2) 0.012(2) -0.0029(16) -0.0003(17) 0.0005(16)

loop_
_atom_type_symbol
_atom_type_description
_atom_type_scat_dispersion_real
_atom_type_scat_dispersion_imag
_atom_type_scat_source
O O 0.0106 0.0060 'International Tables Vol C Tables 4.2.6.8 and 6.1.1.4'
Cu Cu 0.3201 1.2651 'International Tables Vol C Tables 4.2.6.8 and 6.1.1.4'
As As 0.0499 2.0058 'International Tables Vol C Tables 4.2.6.8 and 6.1.1.4'
Ba Ba -0.3244 2.2819 'International Tables Vol C Tables 4.2.6.8 and 6.1.1.4'

loop_
_geom_angle_atom_site_label_1
_geom_angle_atom_site_label_2
_geom_angle_atom_site_label_3
_geom_angle_site_symmetry_1
_geom_angle_site_symmetry_3
_geom_angle
_geom_angle_publ_flag
O2 Ba1 O2 . 2 153.81(10) yes
O2 Ba1 O6 . 1_455 125.38(13) yes
O2 Ba1 O6 2 1_455 76.68(13) yes
O2 Ba1 O7 . 3_665 104.89(14) yes
O2 Ba1 O7 2 3_665 91.88(14) yes
O6 Ba1 O7 1_455 3_665 80.15(13) yes
O2 Ba1 O1 . 2_655 90.97(13) yes
O2 Ba1 O1 2 2_655 71.47(13) yes
O6 Ba1 O1 1_455 2_655 142.42(13) yes
O7 Ba1 O1 3_665 2_655 81.45(12) yes
O2 Ba1 O3 . 2 96.66(13) yes
O2 Ba1 O3 2 2 76.64(13) yes
O6 Ba1 O3 1_455 2 70.14(13) yes
O7 Ba1 O3 3_665 2 149.83(13) yes
O1 Ba1 O3 2_655 2 119.53(12) yes
O2 Ba1 O5 . 2_655 83.98(14) yes
O2 Ba1 O5 2 2_655 70.11(13) yes
O6 Ba1 O5 1_455 2_655 129.47(13) yes
O7 Ba1 O5 3_665 2_655 136.35(12) yes
O1 Ba1 O5 2_655 2_655 55.40(12) yes
O3 Ba1 O5 2 2_655 65.93(12) yes
O2 Ba1 O1 . 1_455 70.08(13) yes
O2 Ba1 O1 2 1_455 121.67(12) yes
O6 Ba1 O1 1_455 1_455 58.97(12) yes
O7 Ba1 O1 3_665 1_455 113.44(12) yes
O1 Ba1 O1 2_655 1_455 158.02(6) yes
O3 Ba1 O1 2 1_455 54.80(12) yes
O5 Ba1 O1 2_655 1_455 109.76(12) yes
O2 Ba1 O5 . 1_455 69.15(13) yes
O2 Ba1 O5 2 1_455 137.03(13) yes
O6 Ba1 O5 1_455 1_455 65.41(12) yes
O7 Ba1 O5 3_665 1_455 63.22(12) yes
O1 Ba1 O5 2_655 1_455 131.40(12) yes
O3 Ba1 O5 2 1_455 106.90(12) yes
O5 Ba1 O5 2_655 1_455 151.54(11) yes
O1 Ba1 O5 1_455 1_455 53.01(11) yes
O2 Ba1 As1 . . 83.13(10) ?
O2 Ba1 As1 2 . 99.08(10) ?
O6 Ba1 As1 1_455 . 61.04(9) ?
O7 Ba1 As1 3_665 . 135.40(9) ?
O1 Ba1 As1 2_655 . 142.98(9) ?
O3 Ba1 As1 2 . 27.04(8) ?
O5 Ba1 As1 2_655 . 87.60(9) ?
O1 Ba1 As1 1_455 . 27.77(8) ?
O5 Ba1 As1 1_455 . 80.23(8) ?
O2 Ba1 Cu1 . 1_455 93.45(10) ?
O2 Ba1 Cu1 2 1_455 108.16(9) ?
O6 Ba1 Cu1 1_455 1_455 32.03(9) ?
O7 Ba1 Cu1 3_665 1_455 85.05(9) ?
O1 Ba1 Cu1 2_655 1_455 166.46(9) ?
O3 Ba1 Cu1 2 1_455 72.65(9) ?
O5 Ba1 Cu1 2_655 1_455 137.83(9) ?
O1 Ba1 Cu1 1_455 1_455 33.32(8) ?
O5 Ba1 Cu1 1_455 1_455 40.19(8) ?
As1 Ba1 Cu1 . 1_455 50.434(18) ?
O2 Ba1 As2 . . 90.73(10) ?
O2 Ba1 As2 2 . 97.19(10) ?
O6 Ba1 As2 1_455 . 104.54(9) ?
O7 Ba1 As2 3_665 . 24.39(9) ?
O1 Ba1 As2 2_655 . 61.30(9) ?
O3 Ba1 As2 2 . 172.51(9) ?
O5 Ba1 As2 2_655 . 116.28(8) ?
O1 Ba1 As2 1_455 . 127.56(8) ?
O5 Ba1 As2 1_455 . 74.62(8) ?
As1 Ba1 As2 . . 154.659(18) ?
Cu1 Ba1 As2 1_455 . 105.81(2) ?
O2 As1 O3 1_455 2 115.9(2) yes
O2 As1 O1 1_455 1_455 112.0(2) yes
O3 As1 O1 2 1_455 105.5(2) yes
O2 As1 O4 1_455 . 108.5(2) yes
O3 As1 O4 2 . 106.6(2) yes
O1 As1 O4 1_455 . 108.0(2) yes
O2 As1 Ba1 1_455 . 131.49(17) ?
O3 As1 Ba1 2 . 51.16(15) ?
O1 As1 Ba1 1_455 . 54.33(15) ?
O4 As1 Ba1 . . 120.01(15) ?
O2 As1 Ba1 1_455 1_455 35.13(16) ?
O3 As1 Ba1 2 1_455 82.79(16) ?
O1 As1 Ba1 1_455 1_455 113.44(15) ?
O4 As1 Ba1 . 1_455 133.13(14) ?
Ba1 As1 Ba1 . 1_455 101.86(2) ?
O2 As1 Ba1 1_455 2_445 36.33(16) ?
O3 As1 Ba1 2 2_445 152.13(16) ?
O1 As1 Ba1 1_455 2_445 89.59(15) ?
O4 As1 Ba1 . 2_445 90.19(15) ?
Ba1 As1 Ba1 . 2_445 137.295(19) ?
Ba1 As1 Ba1 1_455 2_445 69.617(19) ?
O5 As2 O6 3_765 . 115.4(2) yes
O5 As2 O7 3_765 3_665 117.7(2) yes
O6 As2 O7 . 3_665 108.5(2) yes
O5 As2 O4 3_765 2 104.0(2) yes
O6 As2 O4 . 2 104.5(2) yes
O7 As2 O4 3_665 2 105.4(2) yes
O5 As2 Ba1 3_765 . 159.52(16) ?
O6 As2 Ba1 . . 74.00(15) ?
O7 As2 Ba1 3_665 . 42.97(15) ?
O4 As2 Ba1 2 . 90.18(14) ?
O3 Cu1 O7 . . 87.90(19) yes
O3 Cu1 O6 . . 158.73(19) yes
O7 Cu1 O6 . . 89.01(18) yes
O3 Cu1 O1 . . 91.48(18) yes
O7 Cu1 O1 . . 172.97(17) yes
O6 Cu1 O1 . . 89.03(18) yes
O3 Cu1 O5 . . 109.54(17) yes
O7 Cu1 O5 . . 113.23(17) yes
O6 Cu1 O5 . . 90.99(17) yes
O1 Cu1 O5 . . 73.56(16) yes
O3 Cu1 Ba1 . 1_655 142.53(14) ?
O7 Cu1 Ba1 . 1_655 128.98(13) ?
O6 Cu1 Ba1 . 1_655 47.66(12) ?
O1 Cu1 Ba1 . 1_655 52.83(12) ?
O5 Cu1 Ba1 . 1_655 54.59(11) ?
O3 Cu1 Ba1 . 2_645 75.98(14) ?
O7 Cu1 Ba1 . 2_645 143.84(13) ?
O6 Cu1 Ba1 . 2_645 117.12(13) ?
O1 Cu1 Ba1 . 2_645 42.25(12) ?
O5 Cu1 Ba1 . 2_645 46.97(11) ?
Ba1 Cu1 Ba1 1_655 2_645 69.55(2) ?
As1 O1 Cu1 1_655 . 112.7(2) ?
As1 O1 Ba1 1_655 2_645 133.9(2) ?
Cu1 O1 Ba1 . 2_645 108.69(17) ?
As1 O1 Ba1 1_655 1_655 97.90(18) ?
Cu1 O1 Ba1 . 1_655 93.86(15) ?
Ba1 O1 Ba1 2_645 1_655 98.69(13) ?
As1 O2 Ba1 1_655 . 123.6(2) ?
As1 O2 Ba1 1_655 2_545 122.2(2) ?
Ba1 O2 Ba1 . 2_545 110.24(15) ?
As1 O3 Cu1 2_545 . 138.7(3) ?
As1 O3 Ba1 2_545 2_545 101.80(18) ?
Cu1 O3 Ba1 . 2_545 114.94(18) ?
As1 O4 As2 . 2_545 125.3(2) yes
As2 O5 Cu1 3_765 . 122.7(2) ?
As2 O5 Ba1 3_765 2_645 126.4(2) ?
Cu1 O5 Ba1 . 2_645 96.18(14) ?
As2 O5 Ba1 3_765 1_655 121.3(2) ?
Cu1 O5 Ba1 . 1_655 85.23(12) ?
Ba1 O5 Ba1 2_645 1_655 94.90(13) ?
As2 O6 Cu1 . . 120.0(2) ?
As2 O6 Ba1 . 1_655 132.3(2) ?
Cu1 O6 Ba1 . 1_655 100.32(17) ?
As2 O7 Cu1 3_665 . 116.1(2) ?
As2 O7 Ba1 3_665 3_665 112.6(2) ?
Cu1 O7 Ba1 . 3_665 130.72(19) ?

loop_
_geom_bond_atom_site_label_1
_geom_bond_atom_site_label_2
_geom_bond_site_symmetry_2
_geom_bond_distance
_geom_bond_publ_flag
Ba1 O2 . 2.628(4) yes
Ba1 O2 2 2.683(5) yes
Ba1 O6 1_455 2.764(4) yes
Ba1 O7 3_665 2.803(4) yes
Ba1 O1 2_655 2.803(4) yes
Ba1 O3 2 2.850(4) yes
Ba1 O5 2_655 2.904(4) yes
Ba1 O1 1_455 2.938(4) yes
Ba1 O5 1_455 3.008(4) yes
Ba1 As1 . 3.5818(10) ?
Ba1 Cu1 1_455 3.6787(10) ?
Ba1 As2 . 3.7950(13) ?
As1 O2 1_455 1.654(4) yes
As1 O3 2 1.663(4) yes
As1 O1 1_455 1.685(4) yes
As1 O4 . 1.744(4) yes
As1 Ba1 1_455 3.8019(11) ?
As1 Ba1 2_445 3.8295(9) ?
As2 O5 3_765 1.650(4) yes
As2 O6 . 1.685(4) yes
As2 O7 3_665 1.698(4) yes
As2 O4 2 1.752(4) yes
Cu1 O3 . 1.932(4) yes
Cu1 O7 . 1.976(4) yes
Cu1 O6 . 1.983(4) yes
Cu1 O1 . 2.025(4) yes
Cu1 O5 . 2.382(4) yes
Cu1 Ba1 1_655 3.6787(10) ?
Cu1 Ba1 2_645 3.9494(12) ?
O1 As1 1_655 1.685(4) ?
O1 Ba1 2_645 2.803(4) ?
O1 Ba1 1_655 2.938(4) ?
O2 As1 1_655 1.654(4) ?
O2 Ba1 2_545 2.683(5) ?
O3 As1 2_545 1.663(4) ?
O3 Ba1 2_545 2.850(4) ?
O4 As2 2_545 1.752(4) ?
O5 As2 3_765 1.650(4) ?
O5 Ba1 2_645 2.904(4) ?
O5 Ba1 1_655 3.008(4) ?
O6 Ba1 1_655 2.764(4) ?
O7 As2 3_665 1.698(4) ?
O7 Ba1 3_665 2.803(4) ?
